data_2203386
loop_
_publ_author_name
'Kolev, Tsonko'
'Petrova, Rosica'
'Spiteller, Michael'

_publ_section_title
;(<i>R</i>)-2-[(2-Ethoxy-3,4-dioxocyclobut-1-en-1-yl)amino]-3-phenylpropanamide
 hemihydrate
;
_journal_issue 4
_journal_name_full 'Acta Crystallographica Section E'
_journal_page_first o634
_journal_page_last o636
_journal_paper_doi 10.1107/S1600536804006361
_journal_volume 60
_journal_year 2004
_chemical_formula_iupac 'C15 H16 N2 O4, 0.5 H2 O'
_chemical_formula_moiety 'C15 H16 N2 O4, 0.5 H2 O'
_chemical_formula_sum 'C15 H27 N2 O4.5'
_chemical_formula_weight 297.3
_chemical_name_common
;
2-[(2-ethoxy-3,4-dioxocyclobut-1-en-1-yl)amino]-3-phenylpropaneamide
;
_chemical_name_systematic
;
2-[(2-ethoxy-3,4-dioxocyclobut-1-en-1-yl)amino]-3-phenylpropaneamide
;
_space_group_IT_number 4
_symmetry_cell_setting monoclinic
_symmetry_space_group_name_Hall 'P 2yb'
_symmetry_space_group_name_H-M 'P 1 21 1'
_atom_sites_solution_hydrogens geom
_atom_sites_solution_primary direct
_atom_sites_solution_secondary difmap
_audit_creation_method SHELXL-97
_cell_angle_alpha 90.00
_cell_angle_beta 95.78(2)
_cell_angle_gamma 90.00
_cell_formula_units_Z 4
_cell_length_a 9.244(3)
_cell_length_b 12.115(3)
_cell_length_c 14.2116(19)
_cell_measurement_reflns_used 22
_cell_measurement_temperature 293(2)
_cell_measurement_theta_max 19.12
_cell_measurement_theta_min 17.99
_cell_volume 1583.5(7)
_computing_cell_refinement 'CAD-4 Express'
_computing_data_collection 'CAD-4 Express (Enraf-Nonius, 1994)'
_computing_data_reduction 'XCAD4 (Harms & Wocadlo, 1995)'
_computing_molecular_graphics 'Ortep-3 for Windows (Farrugia, 1997)'
_computing_publication_material 'WinGX (Farrugia, 1999)'
_computing_structure_refinement 'SHELXL97 (Sheldrick, 1997)'
_computing_structure_solution 'SHELXS97 (Sheldrick, 1997)'
_diffrn_ambient_temperature 293(2)
_diffrn_measured_fraction_theta_full 1.000
_diffrn_measured_fraction_theta_max 1.000
_diffrn_measurement_device_type 'Enraf--Nonius CAD-4'
_diffrn_measurement_method 'non-profiled omega/2theta scans'
_diffrn_radiation_monochromator graphite
_diffrn_radiation_source 'fine-focus sealed tube'
_diffrn_radiation_type MoK\a
_diffrn_radiation_wavelength 0.71073
_diffrn_reflns_av_R_equivalents 0.0467
_diffrn_reflns_av_sigmaI/netI 0.0555
_diffrn_reflns_limit_h_max 11
_diffrn_reflns_limit_h_min 0
_diffrn_reflns_limit_k_max 14
_diffrn_reflns_limit_k_min -14
_diffrn_reflns_limit_l_max 17
_diffrn_reflns_limit_l_min -17
_diffrn_reflns_number 6597
_diffrn_reflns_theta_full 25.98
_diffrn_reflns_theta_max 25.98
_diffrn_reflns_theta_min 1.44
_diffrn_standards_decay_% 8
_diffrn_standards_interval_time 120
_diffrn_standards_number 3
_exptl_absorpt_coefficient_mu 0.093
_exptl_absorpt_correction_type none
_exptl_absorpt_process_details 'not measured'
_exptl_crystal_colour colorless
_exptl_crystal_density_diffrn 1.247
_exptl_crystal_density_method 'not measured'
_exptl_crystal_description prism
_exptl_crystal_F_000 628
_exptl_crystal_size_max 0.26
_exptl_crystal_size_mid 0.26
_exptl_crystal_size_min 0.18
_refine_diff_density_max 0.205
_refine_diff_density_min -0.140
_refine_ls_extinction_method none
_refine_ls_goodness_of_fit_ref 0.888
_refine_ls_hydrogen_treatment mixed
_refine_ls_matrix_type full
_refine_ls_number_parameters 396
_refine_ls_number_reflns 3261
_refine_ls_number_restraints 2
_refine_ls_restrained_S_all 0.914
_refine_ls_R_factor_all 0.1060
_refine_ls_R_factor_gt 0.0416
_refine_ls_shift/su_max 0.000
_refine_ls_shift/su_mean 0.000
_refine_ls_structure_factor_coef Fsqd
_refine_ls_weighting_details 'calc w=1/[\s^2^(Fo^2^)+(0.0843P)^2^+0.0866P] where P=(Fo^2^+2Fc^2^)/3'
_refine_ls_weighting_scheme calc
_refine_ls_wR_factor_gt 0.1033
_refine_ls_wR_factor_ref 0.1336
_reflns_number_gt 1854
_reflns_number_total 3261
_reflns_threshold_expression I>2\s(I)
_cod_data_source_file cf6327.cif
_cod_data_source_block I
_cod_original_cell_volume 1583.4(7)
_cod_original_sg_symbol_H-M 'P 21'
_cod_database_code 2203386
_cod_database_fobs_code 2203386

loop_
_symmetry_equiv_pos_as_xyz
'x, y, z'
'-x, y+1/2, -z'

loop_
_atom_site_label
_atom_site_fract_x
_atom_site_fract_y
_atom_site_fract_z
_atom_site_U_iso_or_equiv
_atom_site_adp_type
_atom_site_calc_flag
_atom_site_refinement_flags
_atom_site_occupancy
_atom_site_type_symbol
C1 0.1569(7) 0.6879(4) 0.7569(4) 0.0857(16) Uani d . 1 C
H1 0.2356 0.7213 0.7324 0.103 Uiso calc R 1 H
C2 0.0276(10) 0.6764(6) 0.7004(6) 0.122(3) Uani d . 1 C
H2 0.0195 0.7012 0.6382 0.146 Uiso calc R 1 H
C3 -0.0876(9) 0.6288(8) 0.7362(9) 0.138(4) Uani d . 1 C
H3 -0.1750 0.6214 0.6982 0.166 Uiso calc R 1 H
C4 -0.0775(8) 0.5924(8) 0.8252(9) 0.135(3) Uani d . 1 C
H4 -0.1574 0.5598 0.8488 0.162 Uiso calc R 1 H
C5 0.0523(7) 0.6033(6) 0.8823(5) 0.0990(18) Uani d . 1 C
H5 0.0591 0.5782 0.9444 0.119 Uiso calc R 1 H
C6 0.1712(5) 0.6510(4) 0.8478(4) 0.0711(13) Uani d . 1 C
C7 0.3138(5) 0.6560(4) 0.9080(3) 0.0695(13) Uani d . 1 C
H7A 0.2963 0.6637 0.9738 0.083 Uiso calc R 1 H
H7B 0.3678 0.7203 0.8906 0.083 Uiso calc R 1 H
C8 0.4043(5) 0.5517(4) 0.8959(3) 0.0562(10) Uani d . 1 C
H8 0.3462 0.4868 0.9087 0.067 Uiso calc R 1 H
C9 0.5427(5) 0.5514(4) 0.9633(3) 0.0655(12) Uani d . 1 C
C10 0.3816(4) 0.4774(4) 0.7356(3) 0.0549(10) Uani d . 1 C
C11 0.3928(5) 0.4630(4) 0.6335(3) 0.0682(12) Uani d . 1 C
C12 0.2894(5) 0.3684(4) 0.6345(3) 0.0670(12) Uani d . 1 C
C13 0.2844(5) 0.3897(4) 0.7339(3) 0.0582(11) Uani d . 1 C
C14 0.1106(7) 0.2623(5) 0.7783(4) 0.098(2) Uani d . 1 C
H14A 0.1567 0.1990 0.7521 0.117 Uiso calc R 1 H
H14B 0.0365 0.2902 0.7311 0.117 Uiso calc R 1 H
C15 0.0440(6) 0.2297(5) 0.8646(4) 0.0883(16) Uani d . 1 C
H15A -0.0272 0.1732 0.8491 0.106 Uiso calc R 1 H
H15B -0.0019 0.2926 0.8898 0.106 Uiso calc R 1 H
H15C 0.1181 0.2020 0.9108 0.106 Uiso calc R 1 H
C16 -0.4378(8) 0.1520(6) 0.7746(4) 0.1006(19) Uani d . 1 C
H16 -0.4926 0.1149 0.8160 0.121 Uiso calc R 1 H
C17 -0.3854(11) 0.2557(8) 0.7977(7) 0.141(3) Uani d . 1 C
H17 -0.4021 0.2865 0.8556 0.170 Uiso calc R 1 H
C18 -0.3102(11) 0.3134(8) 0.7381(11) 0.156(4) Uani d . 1 C
H18 -0.2774 0.3843 0.7536 0.188 Uiso calc R 1 H
C19 -0.2826(10) 0.2658(8) 0.6535(9) 0.139(3) Uani d . 1 C
H19 -0.2301 0.3050 0.6121 0.167 Uiso calc R 1 H
C20 -0.3316(7) 0.1604(5) 0.6292(5) 0.0973(19) Uani d . 1 C
H20 -0.3120 0.1291 0.5722 0.117 Uiso calc R 1 H
C21 -0.4104(5) 0.1022(4) 0.6911(4) 0.0715(13) Uani d . 1 C
C22 -0.4626(5) -0.0115(4) 0.6669(3) 0.0655(12) Uani d . 1 C
H22A -0.5142 -0.0106 0.6040 0.079 Uiso calc R 1 H
H22B -0.5312 -0.0333 0.7109 0.079 Uiso calc R 1 H
C23 -0.3409(4) -0.0981(4) 0.6697(3) 0.0563(11) Uani d . 1 C
H23 -0.2796 -0.0844 0.6186 0.068 Uiso calc R 1 H
C24 -0.4098(5) -0.2129(4) 0.6585(3) 0.0605(12) Uani d . 1 C
C25 -0.1134(4) -0.0731(3) 0.7721(3) 0.0507(9) Uani d . 1 C
C26 -0.0053(4) -0.0740(4) 0.8551(3) 0.0573(11) Uani d . 1 C
C27 0.1076(5) -0.0412(4) 0.7924(3) 0.0655(12) Uani d . 1 C
C28 -0.0071(4) -0.0408(4) 0.7158(3) 0.0631(12) Uani d . 1 C
C29 0.1163(8) 0.0086(10) 0.5855(5) 0.153(4) Uani d D 1 C
H29A 0.1290 0.0879 0.5902 0.184 Uiso calc R 1 H
H29B 0.1967 -0.0254 0.6241 0.184 Uiso calc R 1 H
C30 0.1233(13) -0.0185(17) 0.5036(9) 0.313(13) Uani d D 1 C
H30A 0.2154 0.0037 0.4841 0.469 Uiso calc R 1 H
H30B 0.0464 0.0165 0.4640 0.469 Uiso calc R 1 H
H30C 0.1136 -0.0972 0.4980 0.469 Uiso calc R 1 H
N1 0.5547(4) 0.4757(4) 1.0279(3) 0.0750(11) Uani d . 1 N
H1A 0.6310 0.4730 1.0678 0.090 Uiso calc R 1 H
H1B 0.4862 0.4282 1.0310 0.090 Uiso calc R 1 H
N2 0.4432(4) 0.5452(3) 0.7989(2) 0.0553(9) Uani d . 1 N
H2A 0.5103 0.5884 0.7826 0.066 Uiso calc R 1 H
N3 -0.4076(5) -0.2624(4) 0.5774(3) 0.0772(11) Uani d . 1 N
H3A -0.4452 -0.3271 0.5690 0.093 Uiso calc R 1 H
H3B -0.3687 -0.2305 0.5321 0.093 Uiso calc R 1 H
N4 -0.2530(3) -0.0967(3) 0.7604(2) 0.0550(9) Uani d . 1 N
H4A -0.2952 -0.1123 0.8100 0.066 Uiso calc R 1 H
O1 0.6376(4) 0.6212(4) 0.9560(3) 0.1103(14) Uani d . 1 O
O2 0.4588(5) 0.5094(3) 0.5749(2) 0.0913(11) Uani d . 1 O
O3 0.2346(4) 0.3035(4) 0.5751(2) 0.0953(12) Uani d . 1 O
O4 0.2178(4) 0.3475(3) 0.8041(2) 0.0718(9) Uani d . 1 O
O5 -0.4633(4) -0.2531(3) 0.7263(2) 0.0822(10) Uani d . 1 O
O6 -0.0083(3) -0.0944(3) 0.9388(2) 0.0782(9) Uani d . 1 O
O7 0.2383(3) -0.0227(4) 0.8026(2) 0.0889(11) Uani d . 1 O
O8 -0.0177(3) -0.0206(4) 0.6244(2) 0.0918(13) Uani d . 1 O
O9 0.3044(5) 0.3391(4) 1.0522(2) 0.0743(9) Uani d . 1 O
HW1 0.321(6) 0.265(6) 1.049(4) 0.10(2) Uiso d . 1 H
HW2 0.208(8) 0.343(6) 1.036(5) 0.12(3) Uiso d . 1 H

loop_
_atom_site_aniso_label
_atom_site_aniso_U_11
_atom_site_aniso_U_22
_atom_site_aniso_U_33
_atom_site_aniso_U_12
_atom_site_aniso_U_13
_atom_site_aniso_U_23
C1 0.094(4) 0.063(3) 0.095(4) 0.004(3) -0.014(3) 0.004(3)
C2 0.128(6) 0.085(5) 0.141(6) 0.017(5) -0.042(6) -0.002(4)
C3 0.088(6) 0.103(6) 0.209(10) 0.028(5) -0.053(7) -0.033(7)
C4 0.069(5) 0.118(7) 0.220(10) 0.006(4) 0.027(6) -0.045(7)
C5 0.083(4) 0.092(4) 0.126(5) 0.003(3) 0.029(4) -0.019(4)
C6 0.067(3) 0.058(3) 0.089(4) 0.010(2) 0.010(3) -0.013(3)
C7 0.075(3) 0.073(3) 0.061(3) -0.005(3) 0.011(2) -0.015(2)
C8 0.056(2) 0.067(3) 0.046(2) -0.004(2) 0.0069(18) 0.003(2)
C9 0.067(3) 0.076(3) 0.054(2) -0.013(3) 0.004(2) 0.005(2)
C10 0.062(2) 0.056(3) 0.047(2) 0.008(2) 0.0092(18) -0.003(2)
C11 0.086(3) 0.068(3) 0.053(2) 0.007(3) 0.017(2) 0.000(2)
C12 0.087(3) 0.066(3) 0.049(2) 0.000(3) 0.011(2) -0.008(2)
C13 0.067(3) 0.057(3) 0.052(2) -0.001(2) 0.011(2) -0.002(2)
C14 0.129(5) 0.091(4) 0.075(3) -0.049(4) 0.019(3) -0.017(3)
C15 0.086(4) 0.093(4) 0.089(4) -0.028(3) 0.024(3) -0.011(3)
C16 0.116(5) 0.090(5) 0.094(4) 0.025(4) -0.001(4) -0.003(3)
C17 0.160(8) 0.081(6) 0.173(8) 0.026(6) -0.036(7) -0.027(6)
C18 0.134(7) 0.063(5) 0.256(14) -0.003(5) -0.059(8) 0.004(7)
C19 0.118(6) 0.088(6) 0.205(10) -0.022(5) -0.013(6) 0.042(6)
C20 0.102(4) 0.083(4) 0.103(4) -0.013(4) -0.010(3) 0.026(3)
C21 0.065(3) 0.073(3) 0.073(3) 0.004(3) -0.011(2) 0.022(3)
C22 0.054(2) 0.073(3) 0.067(3) -0.004(2) -0.003(2) 0.014(2)
C23 0.050(2) 0.076(3) 0.043(2) -0.009(2) 0.0028(17) 0.011(2)
C24 0.053(3) 0.077(3) 0.050(2) -0.006(2) 0.001(2) 0.011(2)
C25 0.048(2) 0.051(2) 0.053(2) -0.0017(19) 0.0049(18) -0.0041(18)
C26 0.061(2) 0.058(3) 0.052(3) -0.003(2) 0.001(2) -0.008(2)
C27 0.053(3) 0.078(3) 0.065(3) -0.006(2) 0.004(2) -0.016(2)
C28 0.055(2) 0.082(3) 0.053(2) -0.008(2) 0.0076(19) -0.008(2)
C29 0.101(4) 0.284(12) 0.077(4) -0.087(7) 0.025(3) -0.008(6)
C30 0.224(12) 0.54(3) 0.199(11) -0.200(17) 0.140(10) -0.187(16)
N1 0.065(2) 0.092(3) 0.065(2) -0.008(2) -0.0063(18) 0.018(2)
N2 0.059(2) 0.059(2) 0.0489(18) -0.0043(18) 0.0101(16) 0.0000(17)
N3 0.097(3) 0.077(3) 0.058(2) -0.016(3) 0.012(2) -0.001(2)
N4 0.0440(18) 0.072(2) 0.0490(18) -0.0048(17) 0.0031(14) 0.0058(17)
O1 0.089(3) 0.112(3) 0.124(3) -0.041(3) -0.019(2) 0.037(3)
O2 0.138(3) 0.084(2) 0.0568(18) -0.016(2) 0.035(2) -0.0009(17)
O3 0.122(3) 0.101(3) 0.065(2) -0.026(2) 0.020(2) -0.027(2)
O4 0.088(2) 0.072(2) 0.0563(17) -0.0249(19) 0.0145(15) -0.0086(15)
O5 0.100(3) 0.084(2) 0.0668(19) -0.033(2) 0.0276(18) 0.0035(18)
O6 0.080(2) 0.095(3) 0.0580(19) -0.0121(19) -0.0029(15) 0.0008(18)
O7 0.0472(18) 0.129(3) 0.088(2) -0.019(2) -0.0014(15) -0.015(2)
O8 0.0646(19) 0.153(4) 0.0586(19) -0.027(2) 0.0124(15) 0.003(2)
O9 0.080(3) 0.083(3) 0.0614(19) -0.004(2) 0.0161(17) -0.0014(18)

loop_
_atom_type_symbol
_atom_type_description
_atom_type_scat_dispersion_real
_atom_type_scat_dispersion_imag
_atom_type_scat_source
C C 0.0033 0.0016 'International Tables Vol C Tables 4.2.6.8 and 6.1.1.4'
H H 0.0000 0.0000 'International Tables Vol C Tables 4.2.6.8 and 6.1.1.4'
N N 0.0061 0.0033 'International Tables Vol C Tables 4.2.6.8 and 6.1.1.4'
O O 0.0106 0.0060 'International Tables Vol C Tables 4.2.6.8 and 6.1.1.4'

loop_
_geom_angle_atom_site_label_1
_geom_angle_atom_site_label_2
_geom_angle_atom_site_label_3
_geom_angle
C6 C1 C2 121.0(7)
C6 C1 H1 119.5
C2 C1 H1 119.5
C3 C2 C1 119.6(8)
C3 C2 H2 120.2
C1 C2 H2 120.2
C4 C3 C2 120.9(8)
C4 C3 H3 119.5
C2 C3 H3 119.5
C3 C4 C5 119.9(8)
C3 C4 H4 120.1
C5 C4 H4 120.1
C6 C5 C4 120.5(7)
C6 C5 H5 119.8
C4 C5 H5 119.8
C1 C6 C5 118.1(6)
C1 C6 C7 121.6(5)
C5 C6 C7 120.1(5)
C6 C7 C8 111.1(4)
C6 C7 H7A 109.4
C8 C7 H7A 109.4
C6 C7 H7B 109.4
C8 C7 H7B 109.4
H7A C7 H7B 108.0
N2 C8 C9 108.9(3)
N2 C8 C7 109.8(3)
C9 C8 C7 111.4(4)
N2 C8 H8 108.9
C9 C8 H8 108.9
C7 C8 H8 108.9
O1 C9 N1 122.4(4)
O1 C9 C8 120.6(4)
N1 C9 C8 117.0(4)
N2 C10 C13 136.8(4)
N2 C10 C11 133.0(4)
C13 C10 C11 90.1(4)
O2 C11 C10 135.1(5)
O2 C11 C12 136.5(4)
C10 C11 C12 88.4(4)
O2 C11 C13 178.2(4)
O3 C12 C13 137.6(5)
O3 C12 C11 134.9(4)
C13 C12 C11 87.5(4)
O4 C13 C10 129.0(4)
O4 C13 C12 137.0(4)
C10 C13 C12 94.0(3)
O4 C13 C11 175.7(4)
O4 C14 C15 108.2(4)
O4 C14 H14A 110.1
C15 C14 H14A 110.1
O4 C14 H14B 110.1
C15 C14 H14B 110.1
H14A C14 H14B 108.4
C14 C15 H15A 109.5
C14 C15 H15B 109.5
H15A C15 H15B 109.5
C14 C15 H15C 109.5
H15A C15 H15C 109.5
H15B C15 H15C 109.5
C17 C16 C21 121.0(8)
C17 C16 H16 119.5
C21 C16 H16 119.5
C18 C17 C16 121.1(10)
C18 C17 H17 119.4
C16 C17 H17 119.4
C17 C18 C19 119.0(9)
C17 C18 H18 120.5
C19 C18 H18 120.5
C18 C19 C20 121.1(9)
C18 C19 H19 119.4
C20 C19 H19 119.4
C19 C20 C21 119.3(8)
C19 C20 H20 120.4
C21 C20 H20 120.4
C16 C21 C20 118.5(6)
C16 C21 C22 121.4(5)
C20 C21 C22 120.1(5)
C21 C22 C23 114.0(4)
C21 C22 H22A 108.8
C23 C22 H22A 108.8
C21 C22 H22B 108.8
C23 C22 H22B 108.8
H22A C22 H22B 107.7
N4 C23 C24 107.0(3)
N4 C23 C22 111.0(4)
C24 C23 C22 108.8(3)
N4 C23 H23 110.0
C24 C23 H23 110.0
C22 C23 H23 110.0
O5 C24 N3 123.8(5)
O5 C24 C23 118.4(4)
N3 C24 C23 117.9(4)
N4 C25 C28 137.1(4)
N4 C25 C26 132.8(4)
C28 C25 C26 90.0(3)
O6 C26 C25 134.9(4)
O6 C26 C27 136.3(4)
C25 C26 C27 88.8(3)
O6 C26 C28 178.2(4)
O7 C27 C28 137.0(4)
O7 C27 C26 136.1(4)
C28 C27 C26 86.9(3)
O8 C28 C25 129.5(4)
O8 C28 C27 136.2(4)
C25 C28 C27 94.3(3)
O8 C28 C26 176.2(3)
C30 C29 O8 115.4(7)
C30 C29 H29A 108.4
O8 C29 H29A 108.4
C30 C29 H29B 108.4
O8 C29 H29B 108.4
H29A C29 H29B 107.5
C29 C30 H30A 109.5
C29 C30 H30B 109.5
H30A C30 H30B 109.5
C29 C30 H30C 109.5
H30A C30 H30C 109.5
H30B C30 H30C 109.5
C9 N1 H1A 120.0
C9 N1 H1B 120.0
H1A N1 H1B 120.0
C10 N2 C8 123.5(3)
C10 N2 H2A 118.3
C8 N2 H2A 118.3
C24 N3 H3A 120.0
C24 N3 H3B 120.0
H3A N3 H3B 120.0
C25 N4 C23 124.7(3)
C25 N4 H4A 117.7
C23 N4 H4A 117.7
C13 O4 C14 116.2(3)
C28 O8 C29 116.1(4)
HW1 O9 HW2 102(6)

loop_
_geom_bond_atom_site_label_1
_geom_bond_atom_site_label_2
_geom_bond_distance
C1 C6 1.361(7)
C1 C2 1.377(9)
C1 H1 0.930
C2 C3 1.354(12)
C2 H2 0.930
C3 C4 1.333(12)
C3 H3 0.930
C4 C5 1.386(11)
C4 H4 0.930
C5 C6 1.375(8)
C5 H5 0.930
C6 C7 1.498(7)
C7 C8 1.535(7)
C7 H7A 0.970
C7 H7B 0.970
C8 N2 1.461(5)
C8 C9 1.519(6)
C8 H8 0.980
C9 O1 1.229(6)
C9 N1 1.295(6)
C10 N2 1.306(5)
C10 C13 1.390(6)
C10 C11 1.475(6)
C11 O2 1.218(5)
C11 C12 1.493(7)
C12 O3 1.226(5)
C12 C13 1.440(6)
C13 O4 1.327(5)
C14 O4 1.452(6)
C14 C15 1.480(7)
C14 H14A 0.970
C14 H14B 0.970
C15 H15A 0.960
C15 H15B 0.960
C15 H15C 0.960
C16 C17 1.375(11)
C16 C21 1.377(8)
C16 H16 0.930
C17 C18 1.344(14)
C17 H17 0.930
C18 C19 1.380(14)
C18 H18 0.930
C19 C20 1.386(12)
C19 H19 0.930
C20 C21 1.390(8)
C20 H20 0.930
C21 C22 1.488(8)
C22 C23 1.536(6)
C22 H22A 0.970
C22 H22B 0.970
C23 N4 1.453(5)
C23 C24 1.531(7)
C23 H23 0.980
C24 O5 1.227(5)
C24 N3 1.302(6)
C25 N4 1.315(5)
C25 C28 1.384(6)
C25 C26 1.467(6)
C26 O6 1.218(5)
C26 C27 1.492(6)
C27 O7 1.223(5)
C27 C28 1.441(6)
C28 O8 1.317(5)
C29 C30 1.218(10)
C29 O8 1.450(7)
C29 H29A 0.970
C29 H29B 0.970
C30 H30A 0.960
C30 H30B 0.960
C30 H30C 0.960
N1 H1A 0.860
N1 H1B 0.860
N2 H2A 0.860
N3 H3A 0.860
N3 H3B 0.860
N4 H4A 0.860
O9 HW1 0.91(7)
O9 HW2 0.90(7)

loop_
_geom_hbond_atom_site_label_D
_geom_hbond_atom_site_label_H
_geom_hbond_atom_site_label_A
_geom_hbond_site_symmetry_A
_geom_hbond_distance_DH
_geom_hbond_distance_HA
_geom_hbond_distance_DA
_geom_hbond_angle_DHA
N1 H1A O7 2_657 0.86 2.10 2.922(5) 160
N1 H1B O9 . 0.86 2.05 2.894(5) 169
N2 H2A O5 1_665 0.86 2.10 2.821(4) 141
N3 H3A O2 1_445 0.86 2.17 3.026(5) 170
N3 H3B O3 2_546 0.86 2.10 2.930(5) 162
N4 H4A O9 2_547 0.86 2.05 2.860(4) 155
O9 HW1 O1 2_647 0.91(8) 1.78(8) 2.698(6) 177(6)
O9 HW2 O6 2_557 0.89(6) 2.06(6) 2.869(6) 149(5)

loop_
_cod_related_entry_id
_cod_related_entry_database
_cod_related_entry_code
1 ChemSpider 30654734
